data_7118519
loop_
_publ_author_name
'Donovan, Elizabeth S.'
'Barry, Brian M.'
'Larsen, Christopher A.'
'Wirtz, Melissa N.'
'Geiger, William E.'
'Kemp, Richard A.'

_publ_section_title
;
 Facilitated carbon dioxide reduction using a Zn(ii) complex.
;
_journal_issue 8
_journal_name_full 'Chemical communications (Cambridge, England)'
_journal_page_first 1685
_journal_page_last 1688
_journal_paper_doi 10.1039/c5cc07318a
_journal_volume 52
_journal_year 2016
_chemical_formula_moiety '2(C16 H13 Cl2 N2 P Zn), C4 H8 O'
_chemical_formula_sum 'C36 H34 Cl4 N4 O P2 Zn2'
_chemical_formula_weight 873.15
_chemical_melting_point 543.0(10)
_chemical_name_systematic 'dichloro[phenyldi(2-pyridyl)phosphine-2-N,N]zinc(II) '
_space_group_crystal_system monoclinic
_space_group_IT_number 14
_space_group_name_Hall '-P 2ybc'
_space_group_name_H-M_alt 'P 1 21/c 1'
_symmetry_space_group_name_Hall '-P 2ybc'
_symmetry_space_group_name_H-M 'P 1 21/c 1'
_atom_sites_solution_hydrogens geom
_audit_creation_date 2014-10-16
_audit_creation_method
;
Olex2 1.2
(compiled 2014.09.19 svn.r3010 for OlexSys, GUI svn.r4874)
;
_audit_update_record
;
2014-10-17 deposited with the CCDC.
2015-12-04 downloaded from the CCDC.
;
_cell_angle_alpha 90
_cell_angle_beta 98.966(2)
_cell_angle_gamma 90
_cell_formula_units_Z 4
_cell_length_a 16.0669(5)
_cell_length_b 12.2540(4)
_cell_length_c 19.5763(7)
_cell_measurement_reflns_used 6463
_cell_measurement_temperature 173(2)
_cell_measurement_theta_max 23.12
_cell_measurement_theta_min 2.29
_cell_volume 3807.2(2)
_computing_molecular_graphics 'Olex2 (Dolomanov et al., 2009)'
_computing_publication_material 'Olex2 (Dolomanov et al., 2009)'
_computing_structure_refinement 'XL (Sheldrick, 2008)'
_diffrn_ambient_temperature 173.15
_diffrn_measured_fraction_theta_full 0.997
_diffrn_measured_fraction_theta_max 0.993
_diffrn_measurement_device_type 'Bruker APEX-II CCD'
_diffrn_measurement_method '\f and \w scans'
_diffrn_radiation_monochromator graphite
_diffrn_radiation_type MoK\a
_diffrn_radiation_wavelength 0.71073
_diffrn_reflns_av_R_equivalents 0.0820
_diffrn_reflns_av_unetI/netI 0.0747
_diffrn_reflns_laue_measured_fraction_full 0.997
_diffrn_reflns_laue_measured_fraction_max 0.993
_diffrn_reflns_limit_h_max 22
_diffrn_reflns_limit_h_min -22
_diffrn_reflns_limit_k_max 17
_diffrn_reflns_limit_k_min -17
_diffrn_reflns_limit_l_max 27
_diffrn_reflns_limit_l_min -27
_diffrn_reflns_number 58715
_diffrn_reflns_point_group_measured_fraction_full 0.997
_diffrn_reflns_point_group_measured_fraction_max 0.993
_diffrn_reflns_theta_full 25.242
_diffrn_reflns_theta_max 30.604
_diffrn_reflns_theta_min 1.967
_diffrn_standards_number 0
_exptl_absorpt_coefficient_mu 1.660
_exptl_absorpt_correction_T_max 0.8119
_exptl_absorpt_correction_T_min 0.4150
_exptl_absorpt_correction_type multi-scan
_exptl_absorpt_process_details 'Bruker, SADABS'
_exptl_crystal_colour colourless
_exptl_crystal_colour_primary colourless
_exptl_crystal_density_diffrn 1.523
_exptl_crystal_density_method 'not measured'
_exptl_crystal_description rod
_exptl_crystal_F_000 1776
_exptl_crystal_recrystallization_method 'Re-crystallisation from solvent: CH2Cl2/pentane'
_exptl_crystal_size_max 0.498
_exptl_crystal_size_mid 0.136
_exptl_crystal_size_min 0.131
_refine_diff_density_max 1.057
_refine_diff_density_min -0.975
_refine_diff_density_rms 0.123
_refine_ls_extinction_method none
_refine_ls_goodness_of_fit_ref 1.071
_refine_ls_hydrogen_treatment constr
_refine_ls_matrix_type full
_refine_ls_number_parameters 428
_refine_ls_number_reflns 11623
_refine_ls_number_restraints 0
_refine_ls_restrained_S_all 1.071
_refine_ls_R_factor_all 0.1165
_refine_ls_R_factor_gt 0.0629
_refine_ls_shift/su_max 0.000
_refine_ls_shift/su_mean 0.000
_refine_ls_structure_factor_coef Fsqd
_refine_ls_weighting_details 'w=1/[\s^2^(Fo^2^)+(0.0515P)^2^+13.9109P] where P=(Fo^2^+2Fc^2^)/3'
_refine_ls_weighting_scheme calc
_refine_ls_wR_factor_gt 0.1515
_refine_ls_wR_factor_ref 0.1727
_reflns_Friedel_coverage 0.000
_reflns_number_gt 7059
_reflns_number_total 11623
_reflns_threshold_expression 'I > 2\s(I)'
_cod_data_source_file c5cc07318a2.cif
_cod_data_source_block Compound_1
_cod_depositor_comments
;
The following automatic conversions were performed:

'_chemical_melting_point' value '542-544' was changed to '543.0(10)'
- the average value was taken and precision was estimated.

Automatic conversion script
Id: cif_fix_values 4268 2015-11-12 08:31:59Z antanas 
;
_cod_database_code 7118519
_shelxl_version_number 2014/6
_shelx_space_group_comment
;
The symmetry employed for this shelxl refinement is uniquely defined
by the following loop, which should always be used as a source of
symmetry information in preference to the above space-group names.
They are only intended as comments.
;
_shelx_estimated_absorpt_t_max 0.812
_shelx_estimated_absorpt_t_min 0.492
_olex2_refinement_description
;
1. Fixed Uiso
 At 1.2 times of:
  All C(H) groups, All C(H,H) groups, All C(H,H,H,H) groups
2. Uiso/Uaniso restraints and constraints
Uanis(O1) = Uanis(C33) = Uanis(C34) = Uanis(C35) = Uanis(C36) = Uanis(O1A) =
Uanis(C34A) = Uanis(C35A)
3. Others
 Sof(H33C)=Sof(H33D)=Sof(O1A)=Sof(C34A)=Sof(H34C)=Sof(H34D)=Sof(C35A)=
 Sof(H35C)=Sof(H35D)=Sof(H36C)=Sof(H36D)=1-FVAR(1)
 Sof(H33A)=Sof(H33B)=Sof(O1)=Sof(C34)=Sof(H34A)=Sof(H34B)=Sof(C35)=Sof(H35A)=
 Sof(H35B)=Sof(H36A)=Sof(H36B)=FVAR(1)
4.a Secondary CH2 refined with riding coordinates:
 C33(H33A,H33B), C33(H33C,H33D), C34(H34A,H34B), C35(H35A,H35B), C34A(H34C,
 H34D), C35A(H35C,H35D), C36(H36A,H36B), C36(H36C,H36D)
4.b Aromatic/amide H refined with riding coordinates:
 C2(H2), C3(H3), C4(H4), C5(H5), C6(H6), C7(H7), C8(H8), C9(H9), C10(H10),
 C12(H12), C13(H13), C14(H14), C15(H15), C18(H18), C19(H19), C20(H20), C21(H21),
  C22(H22), C23(H23), C24(H24), C25(H25), C26(H26), C28(H28), C29(H29),
 C30(H30), C31(H31)
;
_olex2_submission_special_instructions 'No special instructions were received'

loop_
_space_group_symop_operation_xyz
'x, y, z'
'-x, y+1/2, -z+1/2'
'-x, -y, -z'
'x, -y-1/2, z-1/2'

loop_
_atom_site_label
_atom_site_type_symbol
_atom_site_fract_x
_atom_site_fract_y
_atom_site_fract_z
_atom_site_U_iso_or_equiv
_atom_site_adp_type
_atom_site_occupancy
_atom_site_site_symmetry_order
_atom_site_calc_flag
_atom_site_refinement_flags_posn
_atom_site_refinement_flags_occupancy
_atom_site_disorder_assembly
_atom_site_disorder_group
Zn1 Zn 0.86527(3) 0.26583(5) 0.17009(3) 0.02910(14) Uani 1 1 d . . . .
Zn2 Zn 0.44469(3) 0.21689(4) 0.11329(3) 0.02565(13) Uani 1 1 d . . . .
P1 P 1.02815(7) 0.32497(10) 0.28893(6) 0.0259(2) Uani 1 1 d . . . .
P2 P 0.54101(7) 0.26302(9) 0.27111(6) 0.0234(2) Uani 1 1 d . . . .
Cl1 Cl 0.95163(8) 0.25707(11) 0.09292(6) 0.0390(3) Uani 1 1 d . . . .
Cl2 Cl 0.72953(8) 0.23128(12) 0.13944(6) 0.0415(3) Uani 1 1 d . . . .
Cl3 Cl 0.43808(8) 0.19293(11) 0.00036(6) 0.0361(3) Uani 1 1 d . . . .
Cl4 Cl 0.32654(8) 0.20663(11) 0.15892(6) 0.0387(3) Uani 1 1 d . . . .
N1 N 0.9041(2) 0.1726(3) 0.25720(19) 0.0257(8) Uani 1 1 d . . . .
N2 N 0.8785(2) 0.4100(3) 0.22477(19) 0.0261(8) Uani 1 1 d . . . .
N3 N 0.5067(2) 0.3591(3) 0.14332(18) 0.0244(8) Uani 1 1 d . . . .
N4 N 0.5345(2) 0.1161(3) 0.16491(18) 0.0245(8) Uani 1 1 d . . . .
C1 C 1.0837(3) 0.3591(4) 0.3746(2) 0.0283(10) Uani 1 1 d . . . .
C2 C 1.0464(3) 0.3633(4) 0.4345(2) 0.0337(11) Uani 1 1 d . . . .
H2 H 0.9880 0.3481 0.4320 0.040 Uiso 1 1 calc R . . .
C3 C 1.0942(4) 0.3896(5) 0.4973(3) 0.0429(13) Uani 1 1 d . . . .
H3 H 1.0686 0.3915 0.5379 0.051 Uiso 1 1 calc R . . .
C4 C 1.1794(4) 0.4133(4) 0.5015(3) 0.0423(13) Uani 1 1 d . . . .
H4 H 1.2120 0.4312 0.5448 0.051 Uiso 1 1 calc R . . .
C5 C 1.2161(3) 0.4105(5) 0.4428(3) 0.0416(13) Uani 1 1 d . . . .
H5 H 1.2743 0.4274 0.4456 0.050 Uiso 1 1 calc R . . .
C6 C 1.1694(3) 0.3834(4) 0.3791(3) 0.0346(11) Uani 1 1 d . . . .
H6 H 1.1957 0.3814 0.3389 0.042 Uiso 1 1 calc R . . .
C7 C 0.8626(3) 0.0787(4) 0.2653(3) 0.0344(11) Uani 1 1 d . . . .
H7 H 0.8146 0.0612 0.2324 0.041 Uiso 1 1 calc R . . .
C8 C 0.8864(4) 0.0076(4) 0.3187(3) 0.0405(12) Uani 1 1 d . . . .
H8 H 0.8554 -0.0573 0.3231 0.049 Uiso 1 1 calc R . . .
C9 C 0.9568(4) 0.0330(4) 0.3658(3) 0.0420(13) Uani 1 1 d . . . .
H9 H 0.9764 -0.0166 0.4021 0.050 Uiso 1 1 calc R . . .
C10 C 0.9988(3) 0.1302(4) 0.3604(3) 0.0362(11) Uani 1 1 d . . . .
H10 H 1.0463 0.1491 0.3936 0.043 Uiso 1 1 calc R . . .
C11 C 0.9705(3) 0.2005(4) 0.3053(2) 0.0274(9) Uani 1 1 d . . . .
C12 C 0.8171(3) 0.4857(4) 0.2107(2) 0.0318(10) Uani 1 1 d . . . .
H12 H 0.7713 0.4717 0.1748 0.038 Uiso 1 1 calc R . . .
C13 C 0.8186(3) 0.5826(4) 0.2469(3) 0.0358(11) Uani 1 1 d . . . .
H13 H 0.7750 0.6350 0.2359 0.043 Uiso 1 1 calc R . . .
C14 C 0.8850(3) 0.6018(4) 0.2993(3) 0.0332(11) Uani 1 1 d . . . .
H14 H 0.8877 0.6681 0.3246 0.040 Uiso 1 1 calc R . . .
C15 C 0.9475(3) 0.5245(4) 0.3148(2) 0.0284(10) Uani 1 1 d . . . .
H15 H 0.9934 0.5373 0.3508 0.034 Uiso 1 1 calc R . . .
C16 C 0.9428(3) 0.4277(4) 0.2773(2) 0.0240(9) Uani 1 1 d . . . .
C17 C 0.6315(3) 0.2895(4) 0.3375(2) 0.0246(9) Uani 1 1 d . . . .
C18 C 0.6159(3) 0.3064(4) 0.4044(2) 0.0331(11) Uani 1 1 d . . . .
H18 H 0.5596 0.3039 0.4135 0.040 Uiso 1 1 calc R . . .
C19 C 0.6803(4) 0.3265(5) 0.4578(3) 0.0444(14) Uani 1 1 d . . . .
H19 H 0.6681 0.3393 0.5030 0.053 Uiso 1 1 calc R . . .
C20 C 0.7625(4) 0.3281(4) 0.4459(3) 0.0421(13) Uani 1 1 d . . . .
H20 H 0.8071 0.3412 0.4829 0.051 Uiso 1 1 calc R . . .
C21 C 0.7799(3) 0.3104(4) 0.3793(3) 0.0377(12) Uani 1 1 d . . . .
H21 H 0.8366 0.3109 0.3710 0.045 Uiso 1 1 calc R . . .
C22 C 0.7142(3) 0.2917(4) 0.3246(2) 0.0276(9) Uani 1 1 d . . . .
H22 H 0.7261 0.2807 0.2790 0.033 Uiso 1 1 calc R . . .
C23 C 0.5060(3) 0.4413(4) 0.0978(2) 0.0355(11) Uani 1 1 d . . . .
H23 H 0.4770 0.4308 0.0521 0.043 Uiso 1 1 calc R . . .
C24 C 0.5448(3) 0.5392(4) 0.1140(3) 0.0368(11) Uani 1 1 d . . . .
H24 H 0.5416 0.5961 0.0807 0.044 Uiso 1 1 calc R . . .
C25 C 0.5887(3) 0.5537(4) 0.1800(3) 0.0321(10) Uani 1 1 d . . . .
H25 H 0.6162 0.6209 0.1928 0.038 Uiso 1 1 calc R . . .
C26 C 0.5923(3) 0.4692(4) 0.2270(2) 0.0270(9) Uani 1 1 d . . . .
H26 H 0.6226 0.4778 0.2724 0.032 Uiso 1 1 calc R . . .
C27 C 0.5511(3) 0.3710(4) 0.2076(2) 0.0234(9) Uani 1 1 d . . . .
C28 C 0.5536(3) 0.0221(4) 0.1349(2) 0.0291(10) Uani 1 1 d . . . .
H28 H 0.5298 0.0092 0.0881 0.035 Uiso 1 1 calc R . . .
C29 C 0.6061(3) -0.0561(4) 0.1689(3) 0.0318(10) Uani 1 1 d . . . .
H29 H 0.6174 -0.1219 0.1464 0.038 Uiso 1 1 calc R . . .
C30 C 0.6418(3) -0.0367(4) 0.2365(3) 0.0321(10) Uani 1 1 d . . . .
H30 H 0.6764 -0.0902 0.2621 0.039 Uiso 1 1 calc R . . .
C31 C 0.6263(3) 0.0623(4) 0.2668(2) 0.0283(10) Uani 1 1 d . . . .
H31 H 0.6523 0.0782 0.3127 0.034 Uiso 1 1 calc R . . .
C32 C 0.5730(3) 0.1378(4) 0.2299(2) 0.0231(8) Uani 1 1 d . . . .
C33 C 0.7596(7) 0.6222(8) 0.0296(5) 0.1032(17) Uani 1 1 d . . . .
H33A H 0.7974 0.6479 0.0713 0.124 Uiso 0.694(8) 1 calc R P A 1
H33B H 0.7244 0.6849 0.0109 0.124 Uiso 0.694(8) 1 calc R P A 1
H33C H 0.7562 0.6188 0.0796 0.124 Uiso 0.306(8) 1 calc R P A 2
H33D H 0.7640 0.6989 0.0147 0.124 Uiso 0.306(8) 1 calc R P A 2
O1 O 0.7072(7) 0.5425(8) 0.0496(6) 0.1032(17) Uani 0.694(8) 1 d . P A 1
C34 C 0.8099(11) 0.5898(12) -0.0204(9) 0.1032(17) Uani 0.694(8) 1 d . P A 1
H34A H 0.8688 0.5748 0.0008 0.124 Uiso 0.694(8) 1 calc R P A 1
H34B H 0.8091 0.6449 -0.0575 0.124 Uiso 0.694(8) 1 calc R P A 1
C35 C 0.7622(11) 0.4835(12) -0.0471(9) 0.1032(17) Uani 0.694(8) 1 d . P A 1
H35A H 0.7266 0.4969 -0.0924 0.124 Uiso 0.694(8) 1 calc R P A 1
H35B H 0.8029 0.4248 -0.0529 0.124 Uiso 0.694(8) 1 calc R P A 1
O1A O 0.6872(15) 0.5585(17) -0.0155(13) 0.1032(17) Uani 0.306(8) 1 d . P A 2
C34A C 0.845(2) 0.532(3) 0.004(2) 0.1032(17) Uani 0.306(8) 1 d . P A 2
H34C H 0.8650 0.5592 -0.0378 0.124 Uiso 0.306(8) 1 calc R P A 2
H34D H 0.8929 0.5250 0.0423 0.124 Uiso 0.306(8) 1 calc R P A 2
C35A C 0.808(2) 0.451(3) -0.006(2) 0.1032(17) Uani 0.306(8) 1 d . P A 2
H35C H 0.8355 0.3956 0.0269 0.124 Uiso 0.306(8) 1 calc R P A 2
H35D H 0.8126 0.4260 -0.0530 0.124 Uiso 0.306(8) 1 calc R P A 2
C36 C 0.7131(7) 0.4537(8) 0.0011(5) 0.1032(17) Uani 1 1 d . . . .
H36A H 0.7378 0.3886 0.0266 0.124 Uiso 0.694(8) 1 calc R P A 1
H36B H 0.6560 0.4343 -0.0225 0.124 Uiso 0.694(8) 1 calc R P A 1
H36C H 0.6810 0.4009 -0.0311 0.124 Uiso 0.306(8) 1 calc R P A 2
H36D H 0.7050 0.4356 0.0489 0.124 Uiso 0.306(8) 1 calc R P A 2

loop_
_atom_site_aniso_label
_atom_site_aniso_U_11
_atom_site_aniso_U_22
_atom_site_aniso_U_33
_atom_site_aniso_U_23
_atom_site_aniso_U_13
_atom_site_aniso_U_12
Zn1 0.0284(3) 0.0352(3) 0.0236(3) -0.0063(2) 0.0039(2) -0.0030(2)
Zn2 0.0253(3) 0.0309(3) 0.0201(2) -0.0018(2) 0.00141(19) -0.0028(2)
P1 0.0229(6) 0.0297(6) 0.0255(6) -0.0012(5) 0.0047(4) -0.0006(5)
P2 0.0229(5) 0.0279(6) 0.0197(5) -0.0008(4) 0.0041(4) -0.0008(4)
Cl1 0.0406(7) 0.0475(7) 0.0315(6) -0.0045(5) 0.0135(5) 0.0018(6)
Cl2 0.0321(6) 0.0665(9) 0.0252(5) -0.0066(6) 0.0022(5) -0.0126(6)
Cl3 0.0355(6) 0.0506(7) 0.0220(5) -0.0059(5) 0.0036(4) -0.0027(5)
Cl4 0.0299(6) 0.0549(8) 0.0324(6) -0.0043(5) 0.0088(5) -0.0069(6)
N1 0.029(2) 0.0260(18) 0.0234(18) -0.0038(15) 0.0073(15) -0.0056(15)
N2 0.0232(19) 0.033(2) 0.0222(18) -0.0013(15) 0.0041(15) -0.0032(15)
N3 0.0260(19) 0.0276(18) 0.0197(17) -0.0012(14) 0.0041(14) -0.0023(15)
N4 0.0264(19) 0.0261(18) 0.0206(17) -0.0010(14) 0.0027(14) -0.0033(15)
C1 0.022(2) 0.031(2) 0.030(2) 0.0039(18) -0.0007(18) 0.0011(18)
C2 0.030(3) 0.041(3) 0.030(2) 0.003(2) 0.003(2) -0.007(2)
C3 0.055(4) 0.045(3) 0.028(3) -0.001(2) 0.003(2) -0.002(3)
C4 0.043(3) 0.038(3) 0.039(3) 0.005(2) -0.014(2) -0.006(2)
C5 0.028(3) 0.047(3) 0.046(3) 0.002(2) -0.007(2) -0.005(2)
C6 0.030(3) 0.039(3) 0.034(3) 0.005(2) 0.003(2) -0.002(2)
C7 0.037(3) 0.030(2) 0.037(3) -0.012(2) 0.012(2) -0.006(2)
C8 0.048(3) 0.032(3) 0.045(3) -0.003(2) 0.018(3) -0.005(2)
C9 0.050(3) 0.035(3) 0.042(3) 0.007(2) 0.008(3) 0.003(2)
C10 0.036(3) 0.038(3) 0.035(3) -0.001(2) 0.007(2) 0.001(2)
C11 0.031(2) 0.026(2) 0.028(2) -0.0020(17) 0.0096(18) 0.0005(18)
C12 0.025(2) 0.039(3) 0.030(2) -0.003(2) 0.0004(19) 0.004(2)
C13 0.032(3) 0.039(3) 0.037(3) -0.004(2) 0.008(2) 0.004(2)
C14 0.038(3) 0.031(2) 0.032(2) -0.004(2) 0.011(2) -0.002(2)
C15 0.031(2) 0.031(2) 0.025(2) 0.0000(18) 0.0080(18) -0.0031(19)
C16 0.021(2) 0.027(2) 0.024(2) 0.0009(17) 0.0046(16) -0.0020(17)
C17 0.028(2) 0.026(2) 0.0197(19) -0.0020(16) 0.0024(16) 0.0003(18)
C18 0.039(3) 0.042(3) 0.019(2) 0.0023(19) 0.0066(19) 0.005(2)
C19 0.063(4) 0.051(3) 0.017(2) -0.005(2) -0.001(2) 0.006(3)
C20 0.051(3) 0.042(3) 0.028(3) -0.003(2) -0.012(2) 0.001(2)
C21 0.030(3) 0.038(3) 0.041(3) -0.004(2) -0.005(2) -0.001(2)
C22 0.028(2) 0.032(2) 0.023(2) -0.0030(18) 0.0040(17) -0.0023(19)
C23 0.049(3) 0.036(3) 0.023(2) 0.0049(19) 0.008(2) 0.000(2)
C24 0.045(3) 0.030(2) 0.037(3) 0.008(2) 0.012(2) 0.000(2)
C25 0.031(3) 0.022(2) 0.045(3) 0.000(2) 0.011(2) 0.0000(18)
C26 0.025(2) 0.025(2) 0.031(2) -0.0077(18) 0.0036(18) -0.0013(17)
C27 0.022(2) 0.027(2) 0.023(2) -0.0046(16) 0.0056(16) 0.0001(17)
C28 0.035(3) 0.028(2) 0.024(2) -0.0043(18) 0.0047(19) -0.0052(19)
C29 0.034(3) 0.026(2) 0.037(3) -0.0034(19) 0.009(2) -0.0010(19)
C30 0.032(3) 0.023(2) 0.040(3) 0.0046(19) 0.002(2) 0.0020(19)
C31 0.024(2) 0.029(2) 0.031(2) 0.0012(18) 0.0030(18) -0.0023(18)
C32 0.019(2) 0.027(2) 0.024(2) -0.0023(17) 0.0060(16) -0.0027(16)
C33 0.125(4) 0.083(3) 0.110(4) -0.028(3) 0.041(3) -0.019(3)
O1 0.125(4) 0.083(3) 0.110(4) -0.028(3) 0.041(3) -0.019(3)
C34 0.125(4) 0.083(3) 0.110(4) -0.028(3) 0.041(3) -0.019(3)
C35 0.125(4) 0.083(3) 0.110(4) -0.028(3) 0.041(3) -0.019(3)
O1A 0.125(4) 0.083(3) 0.110(4) -0.028(3) 0.041(3) -0.019(3)
C34A 0.125(4) 0.083(3) 0.110(4) -0.028(3) 0.041(3) -0.019(3)
C35A 0.125(4) 0.083(3) 0.110(4) -0.028(3) 0.041(3) -0.019(3)
C36 0.125(4) 0.083(3) 0.110(4) -0.028(3) 0.041(3) -0.019(3)

loop_
_atom_type_symbol
_atom_type_description
_atom_type_scat_dispersion_real
_atom_type_scat_dispersion_imag
_atom_type_scat_source
C C 0.0033 0.0016 'International Tables Vol C Tables 4.2.6.8 and 6.1.1.4'
H H 0.0000 0.0000 'International Tables Vol C Tables 4.2.6.8 and 6.1.1.4'
N N 0.0061 0.0033 'International Tables Vol C Tables 4.2.6.8 and 6.1.1.4'
P P 0.1023 0.0942 'International Tables Vol C Tables 4.2.6.8 and 6.1.1.4'
Cl Cl 0.1484 0.1585 'International Tables Vol C Tables 4.2.6.8 and 6.1.1.4'
Zn Zn 0.2839 1.4301 'International Tables Vol C Tables 4.2.6.8 and 6.1.1.4'
O O 0.0106 0.0060 'International Tables Vol C Tables 4.2.6.8 and 6.1.1.4'

loop_
_geom_angle_atom_site_label_1
_geom_angle_atom_site_label_2
_geom_angle_atom_site_label_3
_geom_angle
Cl1 Zn1 Cl2 120.25(5)
N1 Zn1 Cl1 113.37(11)
N1 Zn1 Cl2 106.03(11)
N2 Zn1 Cl1 111.85(11)
N2 Zn1 Cl2 108.85(11)
N2 Zn1 N1 92.98(14)
Cl3 Zn2 Cl4 118.82(5)
N3 Zn2 Cl3 110.16(11)
N3 Zn2 Cl4 109.92(11)
N4 Zn2 Cl3 109.49(11)
N4 Zn2 Cl4 110.38(11)
N4 Zn2 N3 95.61(15)
C1 P1 C11 102.6(2)
C1 P1 C16 101.8(2)
C11 P1 C16 101.7(2)
C17 P2 C27 102.1(2)
C17 P2 C32 102.4(2)
C27 P2 C32 104.03(19)
C7 N1 Zn1 118.5(3)
C7 N1 C11 118.9(4)
C11 N1 Zn1 122.6(3)
C12 N2 Zn1 118.0(3)
C12 N2 C16 119.4(4)
C16 N2 Zn1 122.4(3)
C23 N3 Zn2 119.6(3)
C23 N3 C27 119.0(4)
C27 N3 Zn2 121.4(3)
C28 N4 Zn2 119.5(3)
C28 N4 C32 118.4(4)
C32 N4 Zn2 122.1(3)
C2 C1 P1 124.6(4)
C2 C1 C6 119.1(4)
C6 C1 P1 116.3(4)
C3 C2 C1 120.2(5)
C2 C3 C4 120.4(5)
C5 C4 C3 119.6(5)
C4 C5 C6 120.9(5)
C5 C6 C1 119.7(5)
N1 C7 C8 123.2(5)
C7 C8 C9 118.0(5)
C8 C9 C10 120.2(5)
C9 C10 C11 119.0(5)
N1 C11 P1 116.9(3)
N1 C11 C10 120.5(4)
C10 C11 P1 122.2(4)
N2 C12 C13 122.1(4)
C14 C13 C12 118.5(5)
C15 C14 C13 119.9(5)
C14 C15 C16 119.4(4)
N2 C16 P1 116.6(3)
N2 C16 C15 120.6(4)
C15 C16 P1 122.5(3)
C18 C17 P2 117.4(4)
C18 C17 C22 119.1(4)
C22 C17 P2 123.5(3)
C19 C18 C17 121.4(5)
C18 C19 C20 120.1(5)
C19 C20 C21 119.6(5)
C20 C21 C22 120.3(5)
C17 C22 C21 119.4(4)
N3 C23 C24 123.2(5)
C23 C24 C25 118.5(5)
C26 C25 C24 119.3(4)
C25 C26 C27 119.7(4)
N3 C27 P2 117.5(3)
N3 C27 C26 120.2(4)
C26 C27 P2 121.6(3)
N4 C28 C29 123.1(4)
C28 C29 C30 118.4(4)
C29 C30 C31 119.0(4)
C32 C31 C30 119.8(4)
N4 C32 P2 117.3(3)
N4 C32 C31 121.0(4)
C31 C32 P2 121.3(3)
O1 C33 C34 115.8(10)
O1A C33 C34A 93.8(15)
C33 O1 C36 103.8(9)
C33 C34 C35 99.3(11)
C36 C35 C34 107.3(12)
C36 O1A C33 99.3(17)
C35A C34A C33 100(3)
C34A C35A C36 117(3)
C35 C36 O1 110.7(10)
O1A C36 C35A 105.4(18)

loop_
_geom_bond_atom_site_label_1
_geom_bond_atom_site_label_2
_geom_bond_distance
Zn1 Cl1 2.2073(14)
Zn1 Cl2 2.2109(13)
Zn1 N1 2.067(4)
Zn1 N2 2.060(4)
Zn2 Cl3 2.2161(12)
Zn2 Cl4 2.2239(13)
Zn2 N3 2.048(4)
Zn2 N4 2.043(4)
P1 C1 1.821(5)
P1 C11 1.839(5)
P1 C16 1.849(5)
P2 C17 1.822(4)
P2 C27 1.839(5)
P2 C32 1.844(4)
N1 C7 1.352(6)
N1 C11 1.353(6)
N2 C12 1.351(6)
N2 C16 1.356(5)
N3 C23 1.344(6)
N3 C27 1.355(5)
N4 C28 1.350(6)
N4 C32 1.351(5)
C1 C2 1.398(7)
C1 C6 1.398(7)
C2 C3 1.384(7)
C3 C4 1.388(8)
C4 C5 1.373(8)
C5 C6 1.391(7)
C7 C8 1.367(7)
C8 C9 1.378(8)
C9 C10 1.382(7)
C10 C11 1.398(7)
C12 C13 1.381(7)
C13 C14 1.380(7)
C14 C15 1.379(7)
C15 C16 1.391(6)
C17 C18 1.385(6)
C17 C22 1.392(6)
C18 C19 1.373(7)
C19 C20 1.377(8)
C20 C21 1.391(8)
C21 C22 1.401(6)
C23 C24 1.367(7)
C24 C25 1.384(7)
C25 C26 1.381(6)
C26 C27 1.397(6)
C28 C29 1.377(7)
C29 C30 1.378(7)
C30 C31 1.389(7)
C31 C32 1.385(6)
C33 O1 1.385(13)
C33 C34 1.420(16)
C33 O1A 1.56(2)
C33 C34A 1.88(4)
O1 C36 1.458(12)
C34 C35 1.561(19)
C35 C36 1.370(16)
O1A C36 1.37(2)
C34A C35A 1.16(4)
C35A C36 1.55(4)

loop_
_geom_torsion_atom_site_label_1
_geom_torsion_atom_site_label_2
_geom_torsion_atom_site_label_3
_geom_torsion_atom_site_label_4
_geom_torsion
Zn1 N1 C7 C8 175.7(4)
Zn1 N1 C11 P1 -1.7(5)
Zn1 N1 C11 C10 -174.6(4)
Zn1 N2 C12 C13 177.0(4)
Zn1 N2 C16 P1 9.5(5)
Zn1 N2 C16 C15 -177.3(3)
Zn2 N3 C23 C24 179.1(4)
Zn2 N3 C27 P2 -8.8(5)
Zn2 N3 C27 C26 -179.4(3)
Zn2 N4 C28 C29 -172.4(4)
Zn2 N4 C32 P2 0.3(5)
Zn2 N4 C32 C31 172.4(3)
P1 C1 C2 C3 179.7(4)
P1 C1 C6 C5 179.8(4)
P2 C17 C18 C19 179.8(4)
P2 C17 C22 C21 -178.5(4)
N1 C7 C8 C9 -0.7(8)
N2 C12 C13 C14 -0.5(8)
N3 C23 C24 C25 1.6(8)
N4 C28 C29 C30 -1.0(7)
C1 P1 C11 N1 160.6(3)
C1 P1 C11 C10 -26.7(5)
C1 P1 C16 N2 -165.9(3)
C1 P1 C16 C15 21.1(4)
C1 C2 C3 C4 0.7(8)
C2 C1 C6 C5 0.4(7)
C2 C3 C4 C5 0.0(8)
C3 C4 C5 C6 -0.6(8)
C4 C5 C6 C1 0.4(8)
C6 C1 C2 C3 -1.0(7)
C7 N1 C11 P1 176.6(3)
C7 N1 C11 C10 3.7(7)
C7 C8 C9 C10 3.1(8)
C8 C9 C10 C11 -2.0(8)
C9 C10 C11 P1 -173.9(4)
C9 C10 C11 N1 -1.5(7)
C11 P1 C1 C2 -48.5(5)
C11 P1 C1 C6 132.2(4)
C11 P1 C16 N2 -60.2(4)
C11 P1 C16 C15 126.8(4)
C11 N1 C7 C8 -2.7(7)
C12 N2 C16 P1 -175.7(3)
C12 N2 C16 C15 -2.5(6)
C12 C13 C14 C15 -0.5(8)
C13 C14 C15 C16 -0.1(7)
C14 C15 C16 P1 174.3(4)
C14 C15 C16 N2 1.6(7)
C16 P1 C1 C2 56.5(5)
C16 P1 C1 C6 -122.9(4)
C16 P1 C11 N1 55.5(4)
C16 P1 C11 C10 -131.8(4)
C16 N2 C12 C13 2.0(7)
C17 P2 C27 N3 163.5(3)
C17 P2 C27 C26 -26.0(4)
C17 P2 C32 N4 -158.2(3)
C17 P2 C32 C31 29.8(4)
C17 C18 C19 C20 -1.4(8)
C18 C17 C22 C21 0.3(7)
C18 C19 C20 C21 0.7(8)
C19 C20 C21 C22 0.4(8)
C20 C21 C22 C17 -0.9(7)
C22 C17 C18 C19 0.9(7)
C23 N3 C27 P2 173.4(4)
C23 N3 C27 C26 2.8(7)
C23 C24 C25 C26 0.2(8)
C24 C25 C26 C27 -0.4(7)
C25 C26 C27 P2 -171.3(4)
C25 C26 C27 N3 -1.1(7)
C27 P2 C17 C18 123.8(4)
C27 P2 C17 C22 -57.4(4)
C27 P2 C32 N4 -52.2(4)
C27 P2 C32 C31 135.8(4)
C27 N3 C23 C24 -3.1(8)
C28 N4 C32 P2 -176.6(3)
C28 N4 C32 C31 -4.5(6)
C28 C29 C30 C31 -2.6(7)
C29 C30 C31 C32 2.6(7)
C30 C31 C32 P2 172.8(4)
C30 C31 C32 N4 1.0(7)
C32 P2 C17 C18 -128.7(4)
C32 P2 C17 C22 50.1(4)
C32 P2 C27 N3 57.2(4)
C32 P2 C27 C26 -132.3(4)
C32 N4 C28 C29 4.6(7)
C33 O1 C36 C35 -3.7(16)
C33 C34 C35 C36 -17.4(18)
C33 O1A C36 C35A -48(2)
C33 C34A C35A C36 3(4)
O1 C33 C34 C35 16.3(18)
C34 C33 O1 C36 -9.3(16)
C34 C35 C36 O1 13.5(18)
O1A C33 C34A C35A -29(3)
C34A C33 O1A C36 44.5(18)
C34A C35A C36 O1A 29(4)
